data_4029006
loop_
_publ_author_name
'Kim, Jihyun'
'Kim, Hyuna'
'Kim, Nana'
'Yu, Chan-Mo'

_publ_section_title
;
 Regulation of Diastereoselectivity in the Carbocyclization of Allenyl
 (S)-N-tert-Butylsulfinimines through a Three-Component Assembly.
;
_journal_issue 3
_journal_name_full 'The Journal of organic chemistry'
_journal_page_first 1040
_journal_paper_doi 10.1021/jo4025072
_journal_volume 79
_journal_year 2014
_chemical_formula_sum 'C21 H38 N2 O4 S2 Sn'
_chemical_formula_weight 565.34
_chemical_name_systematic
; 
 ? 
;
_space_group_IT_number 19
_symmetry_cell_setting orthorhombic
_symmetry_space_group_name_Hall 'P 2ac 2ab'
_symmetry_space_group_name_H-M 'P 21 21 21'
_atom_sites_solution_hydrogens geom
_atom_sites_solution_primary direct
_atom_sites_solution_secondary difmap
_audit_creation_method SHELXL-97
_cell_angle_alpha 90.00
_cell_angle_beta 90.00
_cell_angle_gamma 90.00
_cell_formula_units_Z 4
_cell_length_a 6.6611(11)
_cell_length_b 15.257(2)
_cell_length_c 26.691(4)
_cell_measurement_reflns_used 3710
_cell_measurement_temperature 296(2)
_cell_measurement_theta_max 15.45
_cell_measurement_theta_min 2.65
_cell_volume 2712.6(7)
_computing_cell_refinement 'Bruker SMART'
_computing_data_collection 'Bruker SMART'
_computing_data_reduction 'Bruker SAINT'
_computing_molecular_graphics 'Bruker SHELXTL'
_computing_publication_material 'Bruker SHELXTL'
_computing_structure_refinement 'Bruker SHELXTL'
_computing_structure_solution 'Bruker SHELXTL'
_diffrn_ambient_temperature 296(2)
_diffrn_measured_fraction_theta_full 0.943
_diffrn_measured_fraction_theta_max 0.943
_diffrn_measurement_device_type 'CCD area detector'
_diffrn_measurement_method 'phi and omega scans'
_diffrn_radiation_monochromator graphite
_diffrn_radiation_source 'sealed tube'
_diffrn_radiation_type MoK\a
_diffrn_radiation_wavelength 0.71073
_diffrn_reflns_av_R_equivalents 0.2339
_diffrn_reflns_av_sigmaI/netI 0.4520
_diffrn_reflns_limit_h_max 7
_diffrn_reflns_limit_h_min -8
_diffrn_reflns_limit_k_max 18
_diffrn_reflns_limit_k_min -20
_diffrn_reflns_limit_l_max 33
_diffrn_reflns_limit_l_min -32
_diffrn_reflns_number 41492
_diffrn_reflns_theta_full 28.47
_diffrn_reflns_theta_max 28.47
_diffrn_reflns_theta_min 1.54
_exptl_absorpt_coefficient_mu 1.122
_exptl_absorpt_correction_T_max 0.9156
_exptl_absorpt_correction_T_min 0.8679
_exptl_absorpt_correction_type multi-scan
_exptl_crystal_colour colourless
_exptl_crystal_density_diffrn 1.384
_exptl_crystal_density_method 'not measured'
_exptl_crystal_description BLOCK
_exptl_crystal_F_000 1168
_exptl_crystal_size_max 0.13
_exptl_crystal_size_mid 0.10
_exptl_crystal_size_min 0.08
_refine_diff_density_max 0.484
_refine_diff_density_min -0.643
_refine_diff_density_rms 0.088
_refine_ls_abs_structure_details 'Flack H D (1983), Acta Cryst. A39, 876-881'
_refine_ls_abs_structure_Flack 0.03(5)
_refine_ls_extinction_coef 0.0067(7)
_refine_ls_extinction_expression Fc^*^=kFc[1+0.001xFc^2^\l^3^/sin(2\q)]^-1/4^
_refine_ls_extinction_method SHELXL
_refine_ls_goodness_of_fit_ref 0.897
_refine_ls_hydrogen_treatment mixed
_refine_ls_matrix_type full
_refine_ls_number_parameters 277
_refine_ls_number_reflns 6161
_refine_ls_number_restraints 0
_refine_ls_restrained_S_all 0.897
_refine_ls_R_factor_all 0.3073
_refine_ls_R_factor_gt 0.0731
_refine_ls_shift/su_max 0.087
_refine_ls_shift/su_mean 0.008
_refine_ls_structure_factor_coef Fsqd
_refine_ls_weighting_details 'calc w=1/[\s^2^(Fo^2^)+(0.0599P)^2^+0.0000P] where P=(Fo^2^+2Fc^2^)/3'
_refine_ls_weighting_scheme calc
_refine_ls_wR_factor_gt 0.1209
_refine_ls_wR_factor_ref 0.1757
_reflns_number_gt 2040
_reflns_number_total 6161
_reflns_threshold_expression >2sigma(I)
_cod_data_source_file jo4025072_si_003.cif
_cod_data_source_block ycm
_cod_depositor_comments
;
The following automatic conversions were performed:

'_symmetry_cell_setting' value 'Orthorhombic' changed to
'orthorhombic' according to
/usr/data/users/saulius/automatic-downloads/current/ACS/lib/dictionaries/cif_core.dic
dictionary named 'cif_core.dic' version 2.4.2 from
2011-04-26.

'_exptl_absorpt_correction_type' value 'MULTI-SCAN'
changed to 'multi-scan' according to
/usr/data/users/saulius/automatic-downloads/current/ACS/lib/dictionaries/cif_core.dic
dictionary named 'cif_core.dic' version 2.4.2 from 2011-04-26.

Automatic conversion script
Id: cif_fix_values 2281 2013-09-26 08:29:07Z andrius 
;
_cod_original_sg_symbol_H-M 'P2(1)2(1)2(1) '
_cod_database_code 4029006

loop_
_symmetry_equiv_pos_as_xyz
'x, y, z'
'-x+1/2, -y, z+1/2'
'-x, y+1/2, -z+1/2'
'x+1/2, -y+1/2, -z'

loop_
_atom_site_label
_atom_site_type_symbol
_atom_site_fract_x
_atom_site_fract_y
_atom_site_fract_z
_atom_site_U_iso_or_equiv
_atom_site_adp_type
_atom_site_occupancy
_atom_site_symmetry_multiplicity
_atom_site_calc_flag
_atom_site_refinement_flags
Sn1 Sn 0.64072(13) 0.81617(5) 0.12134(3) 0.0763(4) Uani 1 1 d .
S1 S 0.9696(5) 1.1769(2) 0.19612(10) 0.0627(8) Uani 1 1 d .
S2 S 0.4221(5) 1.0525(2) 0.00020(12) 0.0706(9) Uani 1 1 d .
O1 O 1.1777(12) 1.1601(5) 0.1990(3) 0.083(2) Uani 1 1 d .
O2 O 0.8919(13) 1.2609(4) 0.2112(3) 0.085(3) Uani 1 1 d .
O3 O 0.3265(13) 1.1401(5) -0.0075(3) 0.102(3) Uani 1 1 d .
N1 N 0.8995(13) 1.1613(5) 0.1382(3) 0.054(2) Uani 1 1 d .
N2 N 0.6251(15) 1.0616(5) 0.0331(3) 0.053(2) Uani 1 1 d .
C1 C 0.539(2) 0.8841(8) 0.3055(4) 0.105(5) Uani 1 1 d .
H1A H 0.4046 0.9020 0.3139 0.157 Uiso 1 1 calc R
H1B H 0.6080 0.8663 0.3353 0.157 Uiso 1 1 calc R
H1C H 0.5331 0.8359 0.2824 0.157 Uiso 1 1 calc R
C2 C 0.649(2) 0.9598(8) 0.2815(4) 0.069(3) Uani 1 1 d .
C3 C 0.840(2) 0.9512(7) 0.2663(4) 0.074(3) Uani 1 1 d .
H3 H 0.9045 0.8982 0.2723 0.089 Uiso 1 1 calc R
C4 C 0.9488(18) 1.0177(7) 0.2416(4) 0.066(3) Uani 1 1 d .
H4 H 1.0811 1.0095 0.2315 0.079 Uiso 1 1 calc R
C5 C 0.8482(18) 1.0961(6) 0.2331(3) 0.048(3) Uani 1 1 d .
C6 C 0.6582(19) 1.1075(7) 0.2486(4) 0.059(3) Uani 1 1 d .
H6 H 0.5930 1.1605 0.2428 0.071 Uiso 1 1 calc R
C7 C 0.5607(18) 1.0411(10) 0.2729(4) 0.078(4) Uani 1 1 d .
H7 H 0.4304 1.0507 0.2842 0.094 Uiso 1 1 calc R
C8 C 0.7291(16) 1.2035(7) 0.1165(4) 0.067(3) Uani 1 1 d .
H8A H 0.7625 1.2228 0.0829 0.080 Uiso 1 1 calc R
H8B H 0.6953 1.2549 0.1361 0.080 Uiso 1 1 calc R
C9 C 0.5452(17) 1.1419(7) 0.1141(4) 0.071(3) Uani 1 1 d .
H9A H 0.4377 1.1702 0.0958 0.085 Uiso 1 1 calc R
H9B H 0.4976 1.1301 0.1478 0.085 Uiso 1 1 calc R
C10 C 0.6004(17) 1.0548(6) 0.0883(4) 0.054(3) Uani 1 1 d .
H10 H 0.4871 1.0150 0.0939 0.065 Uiso 1 1 calc R
C11 C 0.7767(14) 1.0149(6) 0.1148(4) 0.051(3) Uani 1 1 d .
H11 H 0.7374 1.0084 0.1499 0.061 Uiso 1 1 calc R
C12 C 0.9581(14) 1.0771(6) 0.1141(4) 0.049(3) Uani 1 1 d .
H12A H 1.0694 1.0510 0.1322 0.059 Uiso 1 1 calc R
H12B H 1.0004 1.0876 0.0798 0.059 Uiso 1 1 calc R
C13 C 0.8186(18) 0.9227(7) 0.0951(4) 0.057(3) Uani 1 1 d .
C14 C 0.968(2) 0.9072(8) 0.0633(5) 0.093(4) Uani 1 1 d .
H14A H 1.0490 0.9530 0.0525 0.111 Uiso 1 1 calc R
H14B H 0.9908 0.8505 0.0518 0.111 Uiso 1 1 calc R
C15 C 0.3982(19) 0.8632(8) 0.1635(4) 0.103(4) Uani 1 1 d .
H15A H 0.4477 0.8952 0.1919 0.155 Uiso 1 1 calc R
H15B H 0.3184 0.8147 0.1749 0.155 Uiso 1 1 calc R
H15C H 0.3174 0.9011 0.1430 0.155 Uiso 1 1 calc R
C16 C 0.835(2) 0.7346(8) 0.1654(5) 0.138(6) Uani 1 1 d .
H16A H 0.8819 0.7670 0.1939 0.207 Uiso 1 1 calc R
H16B H 0.9473 0.7165 0.1455 0.207 Uiso 1 1 calc R
H16C H 0.7621 0.6840 0.1766 0.207 Uiso 1 1 calc R
C17 C 0.536(2) 0.7455(9) 0.0586(5) 0.126(6) Uani 1 1 d .
H17A H 0.4505 0.7825 0.0388 0.189 Uiso 1 1 calc R
H17B H 0.4608 0.6954 0.0698 0.189 Uiso 1 1 calc R
H17C H 0.6477 0.7264 0.0388 0.189 Uiso 1 1 calc R
C18 C 0.514(3) 1.0213(10) -0.0611(5) 0.103(5) Uani 1 1 d .
C19 C 0.627(4) 0.9400(15) -0.0557(6) 0.272(16) Uani 1 1 d .
H19A H 0.7444 0.9504 -0.0358 0.408 Uiso 1 1 calc R
H19B H 0.6661 0.9192 -0.0882 0.408 Uiso 1 1 calc R
H19C H 0.5442 0.8968 -0.0396 0.408 Uiso 1 1 calc R
C20 C 0.633(3) 1.1024(15) -0.0818(6) 0.194(10) Uani 1 1 d .
H20A H 0.5451 1.1522 -0.0835 0.291 Uiso 1 1 calc R
H20B H 0.6831 1.0893 -0.1147 0.291 Uiso 1 1 calc R
H20C H 0.7433 1.1153 -0.0599 0.291 Uiso 1 1 calc R
C21 C 0.334(3) 1.0122(10) -0.0944(5) 0.140(7) Uani 1 1 d .
H21A H 0.2686 1.0680 -0.0976 0.210 Uiso 1 1 calc R
H21B H 0.2428 0.9705 -0.0802 0.210 Uiso 1 1 calc R
H21C H 0.3761 0.9924 -0.1269 0.210 Uiso 1 1 calc R
O4 O 0.4339(10) 0.3138(6) 0.0040(3) 0.093(2) Uani 1 1 d .
HN2 H 0.737(12) 1.091(5) 0.028(3) 0.03(3) Uiso 1 1 d .

loop_
_atom_site_aniso_label
_atom_site_aniso_U_11
_atom_site_aniso_U_22
_atom_site_aniso_U_33
_atom_site_aniso_U_23
_atom_site_aniso_U_13
_atom_site_aniso_U_12
Sn1 0.1060(7) 0.0525(5) 0.0704(6) 0.0017(5) -0.0120(5) -0.0187(5)
S1 0.065(2) 0.056(2) 0.067(2) -0.0118(18) 0.0077(15) -0.0132(18)
S2 0.076(2) 0.064(2) 0.072(2) 0.0056(17) -0.0052(19) -0.0050(18)
O1 0.058(6) 0.101(7) 0.091(5) -0.008(5) -0.004(4) -0.019(5)
O2 0.119(7) 0.046(5) 0.091(6) -0.027(4) 0.024(5) -0.006(5)
O3 0.087(6) 0.089(6) 0.130(7) -0.011(5) -0.038(6) 0.028(5)
N1 0.062(6) 0.055(6) 0.045(5) -0.015(4) 0.011(4) -0.002(5)
N2 0.039(6) 0.065(6) 0.055(6) 0.007(4) 0.007(5) -0.008(5)
C1 0.128(12) 0.090(10) 0.098(10) 0.020(8) -0.005(8) -0.043(9)
C2 0.080(10) 0.063(9) 0.063(8) 0.010(6) 0.002(8) -0.002(9)
C3 0.102(11) 0.054(8) 0.066(8) -0.011(7) -0.013(9) 0.012(9)
C4 0.073(9) 0.059(8) 0.066(8) 0.012(7) 0.011(7) 0.015(7)
C5 0.046(7) 0.048(7) 0.050(6) -0.018(5) -0.011(7) -0.002(7)
C6 0.069(9) 0.052(7) 0.056(7) -0.009(6) 0.011(7) 0.007(7)
C7 0.061(9) 0.106(11) 0.067(8) 0.006(8) 0.007(7) 0.000(9)
C8 0.066(8) 0.061(8) 0.073(8) -0.001(7) 0.000(7) 0.018(7)
C9 0.069(8) 0.086(8) 0.056(7) -0.016(7) -0.007(7) 0.032(7)
C10 0.057(9) 0.054(7) 0.051(7) 0.003(6) 0.003(6) 0.006(6)
C11 0.045(7) 0.041(6) 0.068(8) -0.019(6) -0.001(6) 0.001(5)
C12 0.054(7) 0.055(7) 0.037(6) -0.002(5) 0.007(6) 0.000(5)
C13 0.059(9) 0.065(8) 0.046(6) 0.000(5) 0.009(6) 0.012(6)
C14 0.115(12) 0.053(8) 0.109(11) -0.022(8) 0.027(10) -0.004(8)
C15 0.095(10) 0.126(11) 0.089(9) 0.031(8) -0.006(9) -0.039(9)
C16 0.200(16) 0.087(10) 0.127(12) 0.042(9) -0.075(13) -0.026(11)
C17 0.175(15) 0.101(11) 0.102(11) -0.018(9) -0.016(10) -0.036(11)
C18 0.125(14) 0.118(12) 0.065(10) -0.011(9) -0.005(10) 0.028(11)
C19 0.38(3) 0.31(3) 0.131(14) -0.146(17) -0.111(18) 0.29(3)
C20 0.184(19) 0.31(3) 0.089(11) -0.035(14) 0.040(13) -0.10(2)
C21 0.164(17) 0.146(14) 0.109(11) -0.012(10) -0.095(12) 0.001(13)
O4 0.086(6) 0.098(6) 0.097(6) 0.018(6) -0.012(5) 0.021(5)

loop_
_atom_type_symbol
_atom_type_description
_atom_type_scat_dispersion_real
_atom_type_scat_dispersion_imag
_atom_type_scat_source
C C 0.0033 0.0016 'International Tables Vol C Tables 4.2.6.8 and 6.1.1.4'
H H 0.0000 0.0000 'International Tables Vol C Tables 4.2.6.8 and 6.1.1.4'
N N 0.0061 0.0033 'International Tables Vol C Tables 4.2.6.8 and 6.1.1.4'
O O 0.0106 0.0060 'International Tables Vol C Tables 4.2.6.8 and 6.1.1.4'
S S 0.1246 0.1234 'International Tables Vol C Tables 4.2.6.8 and 6.1.1.4'
Sn Sn -0.6537 1.4246 'International Tables Vol C Tables 4.2.6.8 and 6.1.1.4'

loop_
_geom_angle_atom_site_label_1
_geom_angle_atom_site_label_2
_geom_angle_atom_site_label_3
_geom_angle
C15 Sn1 C17 110.2(6)
C15 Sn1 C13 110.1(4)
C17 Sn1 C13 108.3(5)
C15 Sn1 C16 111.6(6)
C17 Sn1 C16 109.8(6)
C13 Sn1 C16 106.7(5)
O1 S1 O2 119.9(5)
O1 S1 N1 107.9(5)
O2 S1 N1 107.0(5)
O1 S1 C5 106.9(5)
O2 S1 C5 107.3(5)
N1 S1 C5 107.2(4)
O3 S2 N2 110.7(5)
O3 S2 C18 104.7(6)
N2 S2 C18 103.2(7)
C8 N1 C12 115.0(7)
C8 N1 S1 123.1(7)
C12 N1 S1 117.3(7)
C10 N2 S2 116.1(8)
C10 N2 HN2 106(6)
S2 N2 HN2 132(5)
C2 C1 H1A 109.5
C2 C1 H1B 109.5
H1A C1 H1B 109.5
C2 C1 H1C 109.5
H1A C1 H1C 109.5
H1B C1 H1C 109.5
C3 C2 C7 115.9(12)
C3 C2 C1 120.9(13)
C7 C2 C1 123.2(14)
C2 C3 C4 124.0(11)
C2 C3 H3 118.0
C4 C3 H3 118.0
C5 C4 C3 116.6(11)
C5 C4 H4 121.7
C3 C4 H4 121.7
C6 C5 C4 121.1(10)
C6 C5 S1 120.7(9)
C4 C5 S1 117.9(10)
C5 C6 C7 119.8(11)
C5 C6 H6 120.1
C7 C6 H6 120.1
C2 C7 C6 122.6(12)
C2 C7 H7 118.7
C6 C7 H7 118.7
N1 C8 C9 111.8(8)
N1 C8 H8A 109.2
C9 C8 H8A 109.2
N1 C8 H8B 109.3
C9 C8 H8B 109.2
H8A C8 H8B 107.9
C8 C9 C10 110.7(9)
C8 C9 H9A 109.5
C10 C9 H9A 109.5
C8 C9 H9B 109.5
C10 C9 H9B 109.5
H9A C9 H9B 108.1
N2 C10 C11 114.2(9)
N2 C10 C9 114.2(8)
C11 C10 C9 109.0(8)
N2 C10 H10 106.3
C11 C10 H10 106.3
C9 C10 H10 106.3
C10 C11 C13 110.8(8)
C10 C11 C12 111.1(8)
C13 C11 C12 115.0(8)
C10 C11 H11 106.5
C13 C11 H11 106.5
C12 C11 H11 106.5
N1 C12 C11 108.8(7)
N1 C12 H12A 109.9
C11 C12 H12A 109.9
N1 C12 H12B 109.9
C11 C12 H12B 109.9
H12A C12 H12B 108.3
C14 C13 C11 121.3(10)
C14 C13 Sn1 119.4(8)
C11 C13 Sn1 119.3(7)
C13 C14 H14A 120.0
C13 C14 H14B 120.0
H14A C14 H14B 120.0
Sn1 C15 H15A 109.5
Sn1 C15 H15B 109.5
H15A C15 H15B 109.5
Sn1 C15 H15C 109.5
H15A C15 H15C 109.5
H15B C15 H15C 109.5
Sn1 C16 H16A 109.5
Sn1 C16 H16B 109.5
H16A C16 H16B 109.5
Sn1 C16 H16C 109.5
H16A C16 H16C 109.5
H16B C16 H16C 109.5
Sn1 C17 H17A 109.5
Sn1 C17 H17B 109.5
H17A C17 H17B 109.5
Sn1 C17 H17C 109.5
H17A C17 H17C 109.5
H17B C17 H17C 109.5
C19 C18 C21 113.0(14)
C19 C18 C20 116.5(18)
C21 C18 C20 105.5(13)
C19 C18 S2 108.0(11)
C21 C18 S2 106.8(11)
C20 C18 S2 106.4(10)
C18 C19 H19A 109.5
C18 C19 H19B 109.5
H19A C19 H19B 109.5
C18 C19 H19C 109.5
H19A C19 H19C 109.5
H19B C19 H19C 109.5
C18 C20 H20A 109.5
C18 C20 H20B 109.5
H20A C20 H20B 109.5
C18 C20 H20C 109.5
H20A C20 H20C 109.5
H20B C20 H20C 109.5
C18 C21 H21A 109.5
C18 C21 H21B 109.5
H21A C21 H21B 109.5
C18 C21 H21C 109.5
H21A C21 H21C 109.5
H21B C21 H21C 109.5

loop_
_geom_bond_atom_site_label_1
_geom_bond_atom_site_label_2
_geom_bond_distance
Sn1 C15 2.095(13)
Sn1 C17 2.111(13)
Sn1 C13 2.129(11)
Sn1 C16 2.146(13)
S1 O1 1.412(8)
S1 O2 1.441(7)
S1 N1 1.633(8)
S1 C5 1.774(11)
S2 O3 1.495(8)
S2 N2 1.618(10)
S2 C18 1.811(14)
N1 C8 1.428(12)
N1 C12 1.488(11)
N2 C10 1.486(11)
N2 HN2 0.88(8)
C1 C2 1.510(15)
C1 H1A 0.9600
C1 H1B 0.9600
C1 H1C 0.9600
C2 C3 1.345(17)
C2 C7 1.391(15)
C3 C4 1.410(15)
C3 H3 0.9300
C4 C5 1.390(13)
C4 H4 0.9300
C5 C6 1.343(14)
C6 C7 1.368(14)
C6 H6 0.9300
C7 H7 0.9300
C8 C9 1.545(14)
C8 H8A 0.9700
C8 H8B 0.9700
C9 C10 1.542(13)
C9 H9A 0.9700
C9 H9B 0.9700
C10 C11 1.500(13)
C10 H10 0.9800
C11 C13 1.528(13)
C11 C12 1.536(11)
C11 H11 0.9800
C12 H12A 0.9700
C12 H12B 0.9700
C13 C14 1.329(14)
C14 H14A 0.9300
C14 H14B 0.9300
C15 H15A 0.9600
C15 H15B 0.9600
C15 H15C 0.9600
C16 H16A 0.9600
C16 H16B 0.9600
C16 H16C 0.9600
C17 H17A 0.9600
C17 H17B 0.9600
C17 H17C 0.9600
C18 C19 1.457(18)
C18 C21 1.500(18)
C18 C20 1.57(2)
C19 H19A 0.9600
C19 H19B 0.9600
C19 H19C 0.9600
C20 H20A 0.9600
C20 H20B 0.9600
C20 H20C 0.9600
C21 H21A 0.9600
C21 H21B 0.9600
C21 H21C 0.9600
